data_7717099
loop_
_publ_author_name
'Ward, Daniel J.'
'Marseglia, Margot'
'Saccomando, Daniel J.'
'Walker, Gary'
'Mansell, Stephen M.'

_publ_section_title
;
 Manganese 2-phosphinophosphinine precatalysts for methanol/ethanol
 upgrading to isobutanol.
;
_journal_issue 40
_journal_name_full 'Dalton transactions (Cambridge, England : 2003)'
_journal_page_first 16598
_journal_page_last 16609
_journal_paper_doi 10.1039/d4dt02142h
_journal_volume 53
_journal_year 2024
_chemical_formula_moiety 'C25 H28 Br Mn O4 P2 Si, C6 D6'
_chemical_formula_sum 'C31 H28 Br D6 Mn O4 P2 Si'
_chemical_formula_weight 701.50
_space_group_crystal_system triclinic
_space_group_IT_number 2
_space_group_name_Hall '-P 1'
_space_group_name_H-M_alt 'P -1'
_atom_sites_solution_hydrogens mixed
_atom_sites_solution_primary dual
_audit_creation_date 2024-08-27
_audit_creation_method
;
Olex2 1.2
(compiled 2018.05.29 svn.r3508 for OlexSys, GUI svn.r5506)
;
_audit_update_record
;
2024-08-27 deposited with the CCDC.	2024-09-25 downloaded from the CCDC.
;
_cell_angle_alpha 69.5110(10)
_cell_angle_beta 83.7750(10)
_cell_angle_gamma 80.4240(10)
_cell_formula_units_Z 2
_cell_length_a 10.7367(2)
_cell_length_b 11.6030(2)
_cell_length_c 13.8932(3)
_cell_measurement_reflns_used 9456
_cell_measurement_temperature 101.00
_cell_measurement_theta_max 72.56
_cell_measurement_theta_min 3.40
_cell_volume 1596.34(5)
_computing_cell_refinement 'SAINT V8.40B (?, 2016)'
_computing_data_collection 'SAINT V8.40B (?, 2016)'
_computing_data_reduction 'SAINT V8.40B (?, 2016)'
_computing_molecular_graphics 'Olex2 (Dolomanov et al., 2009)'
_computing_publication_material 'Olex2 (Dolomanov et al., 2009)'
_computing_structure_refinement 'ShelXL (Sheldrick, 2015)'
_computing_structure_solution 'ShelXT (Sheldrick, 2015)'
_diffrn_ambient_temperature 101.0
_diffrn_measured_fraction_theta_full 0.991
_diffrn_measured_fraction_theta_max 0.987
_diffrn_measurement_device_type 'Bruker APEX-II CCD'
_diffrn_measurement_method '\f and \w scans'
_diffrn_radiation_type CuK\a
_diffrn_radiation_wavelength 1.54178
_diffrn_reflns_av_R_equivalents 0.0425
_diffrn_reflns_av_unetI/netI 0.0304
_diffrn_reflns_Laue_measured_fraction_full 0.991
_diffrn_reflns_Laue_measured_fraction_max 0.987
_diffrn_reflns_limit_h_max 13
_diffrn_reflns_limit_h_min -12
_diffrn_reflns_limit_k_max 14
_diffrn_reflns_limit_k_min -14
_diffrn_reflns_limit_l_max 17
_diffrn_reflns_limit_l_min -17
_diffrn_reflns_number 42593
_diffrn_reflns_point_group_measured_fraction_full 0.991
_diffrn_reflns_point_group_measured_fraction_max 0.987
_diffrn_reflns_theta_full 67.679
_diffrn_reflns_theta_max 72.593
_diffrn_reflns_theta_min 3.401
_diffrn_standards_number 0
_exptl_absorpt_coefficient_mu 6.409
_exptl_absorpt_correction_T_max 0.7536
_exptl_absorpt_correction_T_min 0.5900
_exptl_absorpt_correction_type multi-scan
_exptl_absorpt_process_details
'SADABS-2016/2 (Bruker,2016/2) was used for absorption correction. wR2(int) was 0.0790 before and 0.0577 after correction. The Ratio of minimum to maximum transmission is 0.7829. The \l/2 correction factor is Not present.'
_exptl_crystal_colour yellow
_exptl_crystal_colour_primary yellow
_exptl_crystal_density_diffrn 1.459
_exptl_crystal_description block
_exptl_crystal_F_000 712
_exptl_crystal_size_max 0.15
_exptl_crystal_size_mid 0.15
_exptl_crystal_size_min 0.05
_refine_diff_density_max 0.536
_refine_diff_density_min -0.462
_refine_diff_density_rms 0.074
_refine_ls_extinction_method none
_refine_ls_goodness_of_fit_ref 1.065
_refine_ls_hydrogen_treatment mixed
_refine_ls_matrix_type full
_refine_ls_number_parameters 375
_refine_ls_number_reflns 6261
_refine_ls_number_restraints 0
_refine_ls_restrained_S_all 1.065
_refine_ls_R_factor_all 0.0300
_refine_ls_R_factor_gt 0.0286
_refine_ls_shift/su_max 0.002
_refine_ls_shift/su_mean 0.000
_refine_ls_structure_factor_coef Fsqd
_refine_ls_weighting_details 'w=1/[\s^2^(Fo^2^)+(0.0408P)^2^+0.9439P] where P=(Fo^2^+2Fc^2^)/3'
_refine_ls_weighting_scheme calc
_refine_ls_wR_factor_gt 0.0758
_refine_ls_wR_factor_ref 0.0763
_reflns_Friedel_coverage 0.000
_reflns_number_gt 6043
_reflns_number_total 6261
_reflns_threshold_expression 'I > 2\s(I)'
_cod_data_source_file d4dt02142h2.cif
_cod_data_source_block 4TMS
_cod_depositor_comments 'Adding full bibliography for 7717098--7717101.cif.'
_cod_database_code 7717099
_shelx_shelxl_version_number 2018/3
_shelx_space_group_comment
;
The symmetry employed for this shelxl refinement is uniquely defined
by the following loop, which should always be used as a source of
symmetry information in preference to the above space-group names.
They are only intended as comments.
;
_shelx_estimated_absorpt_t_max 0.740
_shelx_estimated_absorpt_t_min 0.446
_olex2_refinement_description
;
1. Fixed Uiso
 At 1.2 times of:
  All C(H) groups, {H3A,H3B,H4} of C20
 At 1.5 times of:
  {H22A,H22B,H22C} of C22, {H21A,H21B,H21C} of C21, {H19A,H19B,H19C} of C19,
  {H6A,H6B,H6C} of C6, {H20A,H20B,H20C} of C20
2.a Aromatic/amide H refined with riding coordinates:
 C8(H8), C9(H9), C10(H10), C11(H11), C12(H12), C14(H14), C15(H15), C16(H16),
 C17(H17), C18(H18), C26(D26), C27(D27), C28(D28), C29(D29), C30(D30), C31(D31)
2.b Idealised Me refined as rotating group:
 C6(H6A,H6B,H6C), C19(H19A,H19B,H19C), C20(H20A,H20B,H20C), C21(H21A,H21B,
 H21C), C22(H22A,H22B,H22C)
;
_olex2_submission_special_instructions 'No special instructions were received'

loop_
_space_group_symop_operation_xyz
'x, y, z'
'-x, -y, -z'

loop_
_atom_site_label
_atom_site_type_symbol
_atom_site_fract_x
_atom_site_fract_y
_atom_site_fract_z
_atom_site_U_iso_or_equiv
_atom_site_adp_type
_atom_site_occupancy
_atom_site_site_symmetry_order
_atom_site_calc_flag
_atom_site_refinement_flags_posn
_atom_site_refinement_flags_adp
_atom_site_refinement_flags_occupancy
_atom_site_disorder_assembly
_atom_site_disorder_group
Br1 Br 0.26067(2) 0.31939(2) 0.69433(2) 0.02368(7) Uani 1 1 d . . . . .
Mn1 Mn 0.20825(3) 0.43435(3) 0.82214(2) 0.01762(8) Uani 1 1 d . . . . .
P1 P 0.41946(4) 0.45774(4) 0.79823(3) 0.01601(10) Uani 1 1 d . . . . .
P2 P 0.23136(4) 0.63009(4) 0.69680(3) 0.01598(10) Uani 1 1 d . . . . .
Si1 Si 0.61299(5) 0.20769(5) 0.87466(4) 0.02551(12) Uani 1 1 d . . . . .
O1 O 0.46163(12) 0.51188(12) 0.88061(9) 0.0201(3) Uani 1 1 d . . . . .
O2 O -0.06364(14) 0.45125(15) 0.78789(12) 0.0347(3) Uani 1 1 d . . . . .
O3 O 0.21848(18) 0.18821(16) 0.98708(13) 0.0467(4) Uani 1 1 d . . . . .
O4 O 0.15780(15) 0.53606(16) 0.99114(11) 0.0364(4) Uani 1 1 d . . . . .
C1 C 0.40018(16) 0.58503(16) 0.67847(13) 0.0166(3) Uani 1 1 d . . . . .
C2 C 0.48445(17) 0.60887(16) 0.59757(14) 0.0186(3) Uani 1 1 d . . . . .
C3 C 0.61095(18) 0.52997(18) 0.60328(16) 0.0247(4) Uani 1 1 d . . . . .
C4 C 0.63372(18) 0.40985(18) 0.68828(15) 0.0232(4) Uani 1 1 d . . . . .
C5 C 0.55927(18) 0.36055(17) 0.77299(14) 0.0227(4) Uani 1 1 d . . . . .
C6 C 0.46220(18) 0.71305(17) 0.49738(14) 0.0224(4) Uani 1 1 d . . . . .
H6A H 0.523096 0.771302 0.486312 0.034 Uiso 1 1 calc GR . . . .
H6B H 0.376040 0.756553 0.499431 0.034 Uiso 1 1 calc GR . . . .
H6C H 0.472946 0.679302 0.440995 0.034 Uiso 1 1 calc GR . . . .
C7 C 0.21449(17) 0.76255(16) 0.74113(14) 0.0195(4) Uani 1 1 d . . . . .
C8 C 0.30814(18) 0.83961(17) 0.71961(14) 0.0233(4) Uani 1 1 d . . . . .
H8 H 0.386031 0.820195 0.685369 0.028 Uiso 1 1 calc R . . . .
C9 C 0.2873(2) 0.94474(19) 0.74834(16) 0.0299(4) Uani 1 1 d . . . . .
H9 H 0.350794 0.997607 0.732600 0.036 Uiso 1 1 calc R . . . .
C10 C 0.1754(2) 0.97346(19) 0.79951(16) 0.0321(5) Uani 1 1 d . . . . .
H10 H 0.162119 1.045471 0.819018 0.038 Uiso 1 1 calc R . . . .
C11 C 0.0824(2) 0.8964(2) 0.82223(18) 0.0344(5) Uani 1 1 d . . . . .
H11 H 0.005388 0.915481 0.857736 0.041 Uiso 1 1 calc R . . . .
C12 C 0.10169(19) 0.79162(19) 0.79316(16) 0.0276(4) Uani 1 1 d . . . . .
H12 H 0.037660 0.739300 0.808791 0.033 Uiso 1 1 calc R . . . .
C13 C 0.15288(16) 0.69577(17) 0.57518(13) 0.0185(3) Uani 1 1 d . . . . .
C14 C 0.12506(17) 0.82402(17) 0.52582(15) 0.0228(4) Uani 1 1 d . . . . .
H14 H 0.147790 0.879707 0.555214 0.027 Uiso 1 1 calc R . . . .
C15 C 0.06421(18) 0.87016(19) 0.43385(15) 0.0263(4) Uani 1 1 d . . . . .
H15 H 0.047142 0.957336 0.399840 0.032 Uiso 1 1 calc R . . . .
C16 C 0.02833(18) 0.7897(2) 0.39154(15) 0.0269(4) Uani 1 1 d . . . . .
H16 H -0.014689 0.821654 0.329354 0.032 Uiso 1 1 calc R . . . .
C17 C 0.05540(18) 0.66223(19) 0.44023(15) 0.0256(4) Uani 1 1 d . . . . .
H17 H 0.031185 0.607061 0.411001 0.031 Uiso 1 1 calc R . . . .
C18 C 0.11767(17) 0.61504(18) 0.53139(14) 0.0214(4) Uani 1 1 d . . . . .
H18 H 0.136406 0.527754 0.564103 0.026 Uiso 1 1 calc R . . . .
C19 C 0.5802(3) 0.2230(2) 1.00351(17) 0.0378(5) Uani 1 1 d . . . . .
H19A H 0.611801 0.144776 1.056099 0.057 Uiso 1 1 calc GR . . . .
H19B H 0.488754 0.242446 1.015817 0.057 Uiso 1 1 calc GR . . . .
H19C H 0.622584 0.289985 1.006826 0.057 Uiso 1 1 calc GR . . . .
C20 C 0.7844(2) 0.1591(3) 0.8522(2) 0.0559(8) Uani 1 1 d . . . . .
H20A H 0.812028 0.080901 0.906542 0.084 Uiso 1 1 calc GR . . . .
H20B H 0.832518 0.223430 0.852999 0.084 Uiso 1 1 calc GR . . . .
H20C H 0.798975 0.147235 0.785200 0.084 Uiso 1 1 calc GR . . . .
H3A H 0.631(3) 0.518(3) 0.535(3) 0.067 Uiso 1 1 d R . . . .
H3B H 0.674(3) 0.578(3) 0.606(3) 0.067 Uiso 1 1 d R . . . .
H4 H 0.713(3) 0.363(3) 0.677(3) 0.067 Uiso 1 1 d R . . . .
C21 C 0.5223(3) 0.0894(2) 0.86222(19) 0.0396(5) Uani 1 1 d . . . . .
H21A H 0.556640 0.006511 0.906998 0.059 Uiso 1 1 calc GR . . . .
H21B H 0.529878 0.091748 0.790637 0.059 Uiso 1 1 calc GR . . . .
H21C H 0.433027 0.107984 0.882502 0.059 Uiso 1 1 calc GR . . . .
C22 C 0.57452(19) 0.57160(19) 0.85933(15) 0.0266(4) Uani 1 1 d . . . . .
H22A H 0.591561 0.590107 0.919889 0.040 Uiso 1 1 calc GR . . . .
H22B H 0.562023 0.649012 0.800655 0.040 Uiso 1 1 calc GR . . . .
H22C H 0.646418 0.516105 0.843046 0.040 Uiso 1 1 calc GR . . . .
C23 C 0.04004(18) 0.44449(18) 0.80295(14) 0.0236(4) Uani 1 1 d . . . . .
C24 C 0.2166(2) 0.2814(2) 0.92206(16) 0.0303(4) Uani 1 1 d . . . . .
C25 C 0.17805(17) 0.50007(18) 0.92294(15) 0.0245(4) Uani 1 1 d . . . . .
C26 C 0.7498(2) 0.8344(2) 0.5437(2) 0.0405(5) Uani 1 1 d . . . . .
D26 D 0.765807 0.823588 0.478554 0.049 Uiso 1 1 calc R . . . .
C27 C 0.6672(2) 0.9353(2) 0.55363(19) 0.0377(5) Uani 1 1 d . . . . .
D27 D 0.626179 0.993507 0.495315 0.045 Uiso 1 1 calc R . . . .
C28 C 0.6445(3) 0.9513(2) 0.64794(19) 0.0428(6) Uani 1 1 d . . . . .
D28 D 0.587679 1.020607 0.654508 0.051 Uiso 1 1 calc R . . . .
C29 C 0.7045(2) 0.8663(2) 0.73366(19) 0.0416(5) Uani 1 1 d . . . . .
D29 D 0.689849 0.878228 0.798420 0.050 Uiso 1 1 calc R . . . .
C30 C 0.7852(2) 0.7648(2) 0.7241(2) 0.0382(5) Uani 1 1 d . . . . .
D30 D 0.824737 0.705334 0.782735 0.046 Uiso 1 1 calc R . . . .
C31 C 0.8087(2) 0.7496(2) 0.6286(2) 0.0422(6) Uani 1 1 d . . . . .
D31 D 0.865613 0.680544 0.621822 0.051 Uiso 1 1 calc R . . . .

loop_
_atom_site_aniso_label
_atom_site_aniso_U_11
_atom_site_aniso_U_22
_atom_site_aniso_U_33
_atom_site_aniso_U_23
_atom_site_aniso_U_13
_atom_site_aniso_U_12
Br1 0.03006(12) 0.02172(11) 0.02156(11) -0.00995(8) -0.00336(7) -0.00284(8)
Mn1 0.01923(15) 0.01783(15) 0.01538(15) -0.00443(11) 0.00036(11) -0.00495(11)
P1 0.0182(2) 0.0162(2) 0.0133(2) -0.00434(16) -0.00121(15) -0.00246(16)
P2 0.0166(2) 0.0165(2) 0.0150(2) -0.00504(17) -0.00134(15) -0.00319(15)
Si1 0.0264(3) 0.0203(3) 0.0228(3) -0.0009(2) -0.0009(2) 0.0016(2)
O1 0.0218(6) 0.0246(6) 0.0160(6) -0.0080(5) -0.0013(5) -0.0058(5)
O2 0.0239(8) 0.0487(9) 0.0342(8) -0.0154(7) 0.0006(6) -0.0108(6)
O3 0.0568(11) 0.0343(9) 0.0354(9) 0.0050(8) 0.0034(8) -0.0096(8)
O4 0.0380(8) 0.0515(10) 0.0235(8) -0.0201(7) 0.0003(6) -0.0014(7)
C1 0.0188(8) 0.0164(8) 0.0151(8) -0.0050(7) -0.0032(6) -0.0028(6)
C2 0.0214(8) 0.0174(8) 0.0181(9) -0.0069(7) -0.0019(7) -0.0035(7)
C3 0.0213(9) 0.0246(10) 0.0239(10) -0.0046(8) 0.0033(7) -0.0016(7)
C4 0.0228(9) 0.0232(9) 0.0220(9) -0.0080(8) -0.0009(7) 0.0022(7)
C5 0.0258(9) 0.0205(9) 0.0187(9) -0.0054(7) -0.0008(7) 0.0022(7)
C6 0.0244(9) 0.0216(9) 0.0179(9) -0.0027(7) 0.0002(7) -0.0038(7)
C7 0.0231(9) 0.0182(8) 0.0177(9) -0.0065(7) -0.0041(7) -0.0008(7)
C8 0.0270(9) 0.0228(9) 0.0206(9) -0.0059(7) -0.0060(7) -0.0048(7)
C9 0.0404(12) 0.0233(10) 0.0286(11) -0.0077(8) -0.0142(9) -0.0062(8)
C10 0.0486(13) 0.0208(10) 0.0289(11) -0.0114(8) -0.0164(9) 0.0052(9)
C11 0.0349(11) 0.0342(11) 0.0347(12) -0.0176(10) -0.0040(9) 0.0082(9)
C12 0.0256(10) 0.0257(10) 0.0335(11) -0.0135(9) -0.0009(8) -0.0016(8)
C13 0.0153(8) 0.0218(9) 0.0168(8) -0.0044(7) -0.0012(6) -0.0030(6)
C14 0.0216(9) 0.0216(9) 0.0236(9) -0.0046(7) -0.0036(7) -0.0036(7)
C15 0.0237(9) 0.0247(10) 0.0238(10) -0.0005(8) -0.0057(7) 0.0008(7)
C16 0.0204(9) 0.0365(11) 0.0199(9) -0.0044(8) -0.0052(7) -0.0017(8)
C17 0.0239(9) 0.0337(11) 0.0229(10) -0.0124(8) -0.0041(7) -0.0057(8)
C18 0.0201(9) 0.0243(9) 0.0197(9) -0.0066(7) -0.0008(7) -0.0048(7)
C19 0.0563(14) 0.0314(11) 0.0237(11) -0.0058(9) -0.0101(10) -0.0028(10)
C20 0.0390(14) 0.0422(14) 0.0579(17) 0.0091(13) 0.0043(12) 0.0106(11)
C21 0.0592(15) 0.0243(11) 0.0342(12) -0.0090(9) -0.0018(10) -0.0055(10)
C22 0.0266(10) 0.0330(11) 0.0249(10) -0.0122(8) -0.0015(7) -0.0118(8)
C23 0.0284(10) 0.0249(9) 0.0186(9) -0.0077(7) 0.0033(7) -0.0084(7)
C24 0.0310(10) 0.0329(11) 0.0256(10) -0.0080(9) 0.0021(8) -0.0071(8)
C25 0.0214(9) 0.0285(10) 0.0215(9) -0.0054(8) -0.0015(7) -0.0037(7)
C26 0.0259(11) 0.0571(15) 0.0480(14) -0.0279(12) 0.0074(9) -0.0151(10)
C27 0.0411(12) 0.0358(12) 0.0339(12) -0.0071(10) 0.0057(9) -0.0142(10)
C28 0.0557(15) 0.0280(11) 0.0382(13) -0.0075(10) 0.0100(11) -0.0044(10)
C29 0.0486(14) 0.0402(13) 0.0348(12) -0.0111(10) 0.0094(10) -0.0140(11)
C30 0.0250(10) 0.0398(13) 0.0461(14) -0.0079(11) -0.0005(9) -0.0101(9)
C31 0.0202(10) 0.0483(14) 0.0640(17) -0.0277(13) 0.0018(10) -0.0040(9)

loop_
_atom_type_symbol
_atom_type_description
_atom_type_scat_dispersion_real
_atom_type_scat_dispersion_imag
_atom_type_scat_source
C C 0.0181 0.0091 'International Tables Vol C Tables 4.2.6.8 and 6.1.1.4'
H H 0.0000 0.0000 'International Tables Vol C Tables 4.2.6.8 and 6.1.1.4'
Br Br -0.6763 1.2805 'International Tables Vol C Tables 4.2.6.8 and 6.1.1.4'
D D 0.0000 0.0000 'International Tables Vol C Tables 4.2.6.8 and 6.1.1.4'
Mn Mn -0.5299 2.8052 'International Tables Vol C Tables 4.2.6.8 and 6.1.1.4'
O O 0.0492 0.0322 'International Tables Vol C Tables 4.2.6.8 and 6.1.1.4'
P P 0.2955 0.4335 'International Tables Vol C Tables 4.2.6.8 and 6.1.1.4'
Si Si 0.2541 0.3302 'International Tables Vol C Tables 4.2.6.8 and 6.1.1.4'

loop_
_geom_angle_atom_site_label_1
_geom_angle_atom_site_label_2
_geom_angle_atom_site_label_3
_geom_angle
_geom_angle_site_symmetry_1
_geom_angle_site_symmetry_3
_geom_angle_publ_flag
P1 Mn1 Br1 84.545(14) . . ?
P1 Mn1 P2 71.134(17) . . ?
P2 Mn1 Br1 93.757(15) . . ?
C23 Mn1 Br1 88.84(6) . . ?
C23 Mn1 P1 163.73(6) . . ?
C23 Mn1 P2 94.56(6) . . ?
C24 Mn1 Br1 86.43(7) . . ?
C24 Mn1 P1 99.98(7) . . ?
C24 Mn1 P2 171.03(7) . . ?
C24 Mn1 C23 94.41(9) . . ?
C25 Mn1 Br1 173.72(6) . . ?
C25 Mn1 P1 94.44(6) . . ?
C25 Mn1 P2 91.77(6) . . ?
C25 Mn1 C23 93.70(8) . . ?
C25 Mn1 C24 87.65(9) . . ?
O1 P1 Mn1 111.65(5) . . ?
O1 P1 C1 107.20(7) . . ?
O1 P1 C5 104.26(8) . . ?
C1 P1 Mn1 94.15(6) . . ?
C1 P1 C5 103.77(8) . . ?
C5 P1 Mn1 132.69(7) . . ?
C1 P2 Mn1 91.82(6) . . ?
C1 P2 C7 106.37(8) . . ?
C1 P2 C13 112.30(8) . . ?
C7 P2 Mn1 117.27(6) . . ?
C7 P2 C13 102.54(8) . . ?
C13 P2 Mn1 125.12(6) . . ?
C19 Si1 C5 109.51(9) . . ?
C19 Si1 C20 110.84(14) . . ?
C19 Si1 C21 110.47(11) . . ?
C20 Si1 C5 110.04(10) . . ?
C20 Si1 C21 108.58(14) . . ?
C21 Si1 C5 107.35(10) . . ?
C22 O1 P1 120.05(11) . . ?
P1 C1 P2 97.18(8) . . ?
C2 C1 P1 126.06(14) . . ?
C2 C1 P2 134.86(14) . . ?
C1 C2 C3 120.48(16) . . ?
C1 C2 C6 124.29(16) . . ?
C3 C2 C6 115.23(16) . . ?
C2 C3 H3A 107.2(19) . . ?
C2 C3 H3B 109(2) . . ?
C4 C3 C2 119.94(16) . . ?
C4 C3 H3A 110.7(19) . . ?
C4 C3 H3B 106(2) . . ?
H3A C3 H3B 103(3) . . ?
C3 C4 H4 111(2) . . ?
C5 C4 C3 129.44(17) . . ?
C5 C4 H4 119(2) . . ?
P1 C5 Si1 119.77(10) . . ?
C4 C5 P1 117.70(14) . . ?
C4 C5 Si1 121.57(14) . . ?
C2 C6 H6A 109.5 . . ?
C2 C6 H6B 109.5 . . ?
C2 C6 H6C 109.5 . . ?
H6A C6 H6B 109.5 . . ?
H6A C6 H6C 109.5 . . ?
H6B C6 H6C 109.5 . . ?
C8 C7 P2 121.89(14) . . ?
C8 C7 C12 119.10(17) . . ?
C12 C7 P2 118.91(14) . . ?
C7 C8 H8 120.1 . . ?
C9 C8 C7 119.86(19) . . ?
C9 C8 H8 120.1 . . ?
C8 C9 H9 119.6 . . ?
C10 C9 C8 120.88(19) . . ?
C10 C9 H9 119.6 . . ?
C9 C10 H10 120.2 . . ?
C9 C10 C11 119.57(19) . . ?
C11 C10 H10 120.2 . . ?
C10 C11 H11 119.9 . . ?
C10 C11 C12 120.1(2) . . ?
C12 C11 H11 119.9 . . ?
C7 C12 H12 119.8 . . ?
C11 C12 C7 120.48(19) . . ?
C11 C12 H12 119.8 . . ?
C14 C13 P2 121.94(14) . . ?
C14 C13 C18 119.22(17) . . ?
C18 C13 P2 118.83(14) . . ?
C13 C14 H14 119.9 . . ?
C15 C14 C13 120.12(18) . . ?
C15 C14 H14 119.9 . . ?
C14 C15 H15 119.8 . . ?
C16 C15 C14 120.35(18) . . ?
C16 C15 H15 119.8 . . ?
C15 C16 H16 120.1 . . ?
C15 C16 C17 119.84(18) . . ?
C17 C16 H16 120.1 . . ?
C16 C17 H17 119.8 . . ?
C18 C17 C16 120.33(18) . . ?
C18 C17 H17 119.8 . . ?
C13 C18 H18 119.9 . . ?
C17 C18 C13 120.12(18) . . ?
C17 C18 H18 119.9 . . ?
Si1 C19 H19A 109.5 . . ?
Si1 C19 H19B 109.5 . . ?
Si1 C19 H19C 109.5 . . ?
H19A C19 H19B 109.5 . . ?
H19A C19 H19C 109.5 . . ?
H19B C19 H19C 109.5 . . ?
Si1 C20 H20A 109.5 . . ?
Si1 C20 H20B 109.5 . . ?
Si1 C20 H20C 109.5 . . ?
H20A C20 H20B 109.5 . . ?
H20A C20 H20C 109.5 . . ?
H20B C20 H20C 109.5 . . ?
Si1 C21 H21A 109.5 . . ?
Si1 C21 H21B 109.5 . . ?
Si1 C21 H21C 109.5 . . ?
H21A C21 H21B 109.5 . . ?
H21A C21 H21C 109.5 . . ?
H21B C21 H21C 109.5 . . ?
O1 C22 H22A 109.5 . . ?
O1 C22 H22B 109.5 . . ?
O1 C22 H22C 109.5 . . ?
H22A C22 H22B 109.5 . . ?
H22A C22 H22C 109.5 . . ?
H22B C22 H22C 109.5 . . ?
O2 C23 Mn1 177.88(17) . . ?
O3 C24 Mn1 177.1(2) . . ?
O4 C25 Mn1 176.37(18) . . ?
C27 C26 D26 120.1 . . ?
C31 C26 D26 120.1 . . ?
C31 C26 C27 119.8(2) . . ?
C26 C27 D27 119.9 . . ?
C28 C27 C26 120.1(2) . . ?
C28 C27 D27 119.9 . . ?
C27 C28 D28 119.9 . . ?
C27 C28 C29 120.2(2) . . ?
C29 C28 D28 119.9 . . ?
C28 C29 D29 120.1 . . ?
C30 C29 C28 119.7(2) . . ?
C30 C29 D29 120.1 . . ?
C29 C30 D30 120.1 . . ?
C29 C30 C31 119.8(2) . . ?
C31 C30 D30 120.1 . . ?
C26 C31 C30 120.3(2) . . ?
C26 C31 D31 119.8 . . ?
C30 C31 D31 119.8 . . ?

loop_
_geom_bond_atom_site_label_1
_geom_bond_atom_site_label_2
_geom_bond_distance
_geom_bond_site_symmetry_2
_geom_bond_publ_flag
Br1 Mn1 2.5378(3) . ?
Mn1 P1 2.3033(5) . ?
Mn1 P2 2.3617(5) . ?
Mn1 C23 1.833(2) . ?
Mn1 C24 1.826(2) . ?
Mn1 C25 1.793(2) . ?
P1 O1 1.6184(13) . ?
P1 C1 1.8015(17) . ?
P1 C5 1.8021(19) . ?
P2 C1 1.8171(18) . ?
P2 C7 1.8222(18) . ?
P2 C13 1.8274(18) . ?
Si1 C5 1.8858(19) . ?
Si1 C19 1.851(2) . ?
Si1 C20 1.859(3) . ?
Si1 C21 1.873(2) . ?
O1 C22 1.447(2) . ?
O2 C23 1.140(2) . ?
O3 C24 1.140(3) . ?
O4 C25 1.149(2) . ?
C1 C2 1.343(2) . ?
C2 C3 1.499(3) . ?
C2 C6 1.501(2) . ?
C3 C4 1.481(3) . ?
C3 H3A 1.00(3) . ?
C3 H3B 0.95(4) . ?
C4 C5 1.352(3) . ?
C4 H4 0.96(4) . ?
C6 H6A 0.9800 . ?
C6 H6B 0.9800 . ?
C6 H6C 0.9800 . ?
C7 C8 1.395(3) . ?
C7 C12 1.396(3) . ?
C8 H8 0.9500 . ?
C8 C9 1.389(3) . ?
C9 H9 0.9500 . ?
C9 C10 1.381(3) . ?
C10 H10 0.9500 . ?
C10 C11 1.388(3) . ?
C11 H11 0.9500 . ?
C11 C12 1.388(3) . ?
C12 H12 0.9500 . ?
C13 C14 1.399(3) . ?
C13 C18 1.399(3) . ?
C14 H14 0.9500 . ?
C14 C15 1.390(3) . ?
C15 H15 0.9500 . ?
C15 C16 1.385(3) . ?
C16 H16 0.9500 . ?
C16 C17 1.389(3) . ?
C17 H17 0.9500 . ?
C17 C18 1.388(3) . ?
C18 H18 0.9500 . ?
C19 H19A 0.9800 . ?
C19 H19B 0.9800 . ?
C19 H19C 0.9800 . ?
C20 H20A 0.9800 . ?
C20 H20B 0.9800 . ?
C20 H20C 0.9800 . ?
C21 H21A 0.9800 . ?
C21 H21B 0.9800 . ?
C21 H21C 0.9800 . ?
C22 H22A 0.9800 . ?
C22 H22B 0.9800 . ?
C22 H22C 0.9800 . ?
C26 D26 0.9500 . ?
C26 C27 1.384(4) . ?
C26 C31 1.380(4) . ?
C27 D27 0.9500 . ?
C27 C28 1.377(3) . ?
C28 D28 0.9500 . ?
C28 C29 1.392(4) . ?
C29 D29 0.9500 . ?
C29 C30 1.379(3) . ?
C30 D30 0.9500 . ?
C30 C31 1.390(4) . ?
C31 D31 0.9500 . ?

loop_
_geom_torsion_atom_site_label_1
_geom_torsion_atom_site_label_2
_geom_torsion_atom_site_label_3
_geom_torsion_atom_site_label_4
_geom_torsion
_geom_torsion_site_symmetry_1
_geom_torsion_site_symmetry_2
_geom_torsion_site_symmetry_3
_geom_torsion_site_symmetry_4
_geom_torsion_publ_flag
Mn1 P1 O1 C22 -159.38(12) . . . . ?
Mn1 P1 C1 P2 20.29(7) . . . . ?
Mn1 P1 C1 C2 -145.92(15) . . . . ?
Mn1 P1 C5 Si1 -67.04(14) . . . . ?
Mn1 P1 C5 C4 123.97(15) . . . . ?
Mn1 P2 C1 P1 -19.73(6) . . . . ?
Mn1 P2 C1 C2 144.50(18) . . . . ?
Mn1 P2 C7 C8 125.37(14) . . . . ?
Mn1 P2 C7 C12 -58.24(16) . . . . ?
Mn1 P2 C13 C14 152.24(12) . . . . ?
Mn1 P2 C13 C18 -26.56(17) . . . . ?
P1 C1 C2 C3 -3.1(3) . . . . ?
P1 C1 C2 C6 177.27(14) . . . . ?
P2 C1 C2 C3 -163.63(16) . . . . ?
P2 C1 C2 C6 16.8(3) . . . . ?
P2 C7 C8 C9 175.23(15) . . . . ?
P2 C7 C12 C11 -175.86(16) . . . . ?
P2 C13 C14 C15 -179.41(14) . . . . ?
P2 C13 C18 C17 178.57(14) . . . . ?
O1 P1 C1 P2 -93.89(8) . . . . ?
O1 P1 C1 C2 99.90(16) . . . . ?
O1 P1 C5 Si1 71.74(12) . . . . ?
O1 P1 C5 C4 -97.25(16) . . . . ?
C1 P1 O1 C22 -57.58(15) . . . . ?
C1 P1 C5 Si1 -176.15(11) . . . . ?
C1 P1 C5 C4 14.86(18) . . . . ?
C1 P2 C7 C8 24.50(17) . . . . ?
C1 P2 C7 C12 -159.11(15) . . . . ?
C1 P2 C13 C14 -98.47(16) . . . . ?
C1 P2 C13 C18 82.74(15) . . . . ?
C1 C2 C3 C4 13.4(3) . . . . ?
C2 C3 C4 C5 -7.4(3) . . . . ?
C3 C4 C5 P1 -8.2(3) . . . . ?
C3 C4 C5 Si1 -176.95(17) . . . . ?
C5 P1 O1 C22 52.03(15) . . . . ?
C5 P1 C1 P2 156.16(8) . . . . ?
C5 P1 C1 C2 -10.05(18) . . . . ?
C6 C2 C3 C4 -166.95(17) . . . . ?
C7 P2 C1 P1 99.42(9) . . . . ?
C7 P2 C1 C2 -96.35(19) . . . . ?
C7 P2 C13 C14 15.32(17) . . . . ?
C7 P2 C13 C18 -163.48(14) . . . . ?
C7 C8 C9 C10 1.0(3) . . . . ?
C8 C7 C12 C11 0.6(3) . . . . ?
C8 C9 C10 C11 -0.2(3) . . . . ?
C9 C10 C11 C12 -0.3(3) . . . . ?
C10 C11 C12 C7 0.1(3) . . . . ?
C12 C7 C8 C9 -1.2(3) . . . . ?
C13 P2 C1 P1 -149.16(8) . . . . ?
C13 P2 C1 C2 15.1(2) . . . . ?
C13 P2 C7 C8 -93.56(16) . . . . ?
C13 P2 C7 C12 82.82(16) . . . . ?
C13 C14 C15 C16 1.4(3) . . . . ?
C14 C13 C18 C17 -0.3(3) . . . . ?
C14 C15 C16 C17 -1.2(3) . . . . ?
C15 C16 C17 C18 0.3(3) . . . . ?
C16 C17 C18 C13 0.4(3) . . . . ?
C18 C13 C14 C15 -0.6(3) . . . . ?
C19 Si1 C5 P1 -35.43(16) . . . . ?
C19 Si1 C5 C4 133.12(18) . . . . ?
C20 Si1 C5 P1 -157.49(15) . . . . ?
C20 Si1 C5 C4 11.1(2) . . . . ?
C21 Si1 C5 P1 84.53(14) . . . . ?
C21 Si1 C5 C4 -106.92(18) . . . . ?
C26 C27 C28 C29 0.1(4) . . . . ?
C27 C26 C31 C30 0.2(3) . . . . ?
C27 C28 C29 C30 -1.1(4) . . . . ?
C28 C29 C30 C31 1.6(4) . . . . ?
C29 C30 C31 C26 -1.2(3) . . . . ?
C31 C26 C27 C28 0.3(4) . . . . ?
